data_7060035
loop_
_publ_author_name
'Ayd\?iner, Burcu'
'\,Sahin, \"Omer'
'\,Cakmaz, Deniz'
'Kaplan, G\"okhan'
'Kaya, Kerem'
'\"Ozdemir, \"Umm\"uhan \"Ozmen'
'Sefero\(glu, Nurg\"ul'
'Sefero\(glu, Zeynel'

_publ_section_title
;
 A highly sensitive and selective fluorescent turn-on chemosensor bearing
 a 7-diethylaminocoumarin moiety for the detection of cyanide in organic
 and aqueous solutions
;
_journal_issue 44
_journal_name_full 'New Journal of Chemistry'
_journal_page_first 19155
_journal_page_last 19165
_journal_paper_doi 10.1039/D0NJ03003A
_journal_volume 44
_journal_year 2020
_chemical_formula_moiety 'C27 H30 N4 O3 S'
_chemical_formula_sum 'C27 H30 N4 O3 S'
_chemical_formula_weight 490.61
_space_group_crystal_system triclinic
_space_group_IT_number 2
_space_group_name_Hall '-P 1'
_space_group_name_H-M_alt 'P -1'
_atom_sites_solution_hydrogens mixed
_audit_creation_date 2020-09-18
_audit_creation_method
;
Olex2 1.3-dev
(compiled 2020.09.11 svn.rc89507dd for OlexSys, GUI svn.r5830)
;
_audit_update_record
;
2020-10-01 deposited with the CCDC.	2020-10-02 downloaded from the CCDC.
;
_cell_angle_alpha 94.791(7)
_cell_angle_beta 100.141(7)
_cell_angle_gamma 109.862(7)
_cell_formula_units_Z 2
_cell_length_a 7.6487(14)
_cell_length_b 8.7524(14)
_cell_length_c 20.607(3)
_cell_measurement_reflns_used 24
_cell_measurement_temperature 301(2)
_cell_measurement_theta_max 26
_cell_measurement_theta_min 5
_cell_volume 1261.8(4)
_computing_molecular_graphics 'Olex2 1.3-dev (Dolomanov et al., 2009)'
_computing_publication_material 'Olex2 1.3-dev (Dolomanov et al., 2009)'
_computing_structure_refinement 'SHELXL 2018/3 (Sheldrick, 2015)'
_diffrn_ambient_temperature 311.4
_diffrn_measured_fraction_theta_full 1.000
_diffrn_measured_fraction_theta_max 1.000
_diffrn_measurement_device_type Bruker_D8_VENTRE
_diffrn_radiation_type MoK\a
_diffrn_radiation_wavelength 0.71073
_diffrn_reflns_av_R_equivalents 0.0314
_diffrn_reflns_av_unetI/netI 0.0206
_diffrn_reflns_Laue_measured_fraction_full 1.000
_diffrn_reflns_Laue_measured_fraction_max 1.000
_diffrn_reflns_limit_h_max 9
_diffrn_reflns_limit_h_min -9
_diffrn_reflns_limit_k_max 10
_diffrn_reflns_limit_k_min -10
_diffrn_reflns_limit_l_max 24
_diffrn_reflns_limit_l_min -24
_diffrn_reflns_number 32175
_diffrn_reflns_point_group_measured_fraction_full 1.000
_diffrn_reflns_point_group_measured_fraction_max 1.000
_diffrn_reflns_theta_full 24.992
_diffrn_reflns_theta_max 24.992
_diffrn_reflns_theta_min 2.504
_exptl_absorpt_coefficient_mu 0.164
_exptl_crystal_density_diffrn 1.291
_exptl_crystal_description rod_like
_exptl_crystal_F_000 520
_exptl_crystal_size_max 0.7
_exptl_crystal_size_mid 0.4
_exptl_crystal_size_min 0.07
_refine_diff_density_max 0.339
_refine_diff_density_min -0.295
_refine_diff_density_rms 0.044
_refine_ls_extinction_method none
_refine_ls_goodness_of_fit_ref 1.050
_refine_ls_hydrogen_treatment mixed
_refine_ls_matrix_type full
_refine_ls_number_parameters 397
_refine_ls_number_reflns 4441
_refine_ls_number_restraints 134
_refine_ls_restrained_S_all 1.043
_refine_ls_R_factor_all 0.0617
_refine_ls_R_factor_gt 0.0463
_refine_ls_shift/su_max 0.001
_refine_ls_shift/su_mean 0.000
_refine_ls_structure_factor_coef Fsqd
_refine_ls_weighting_details 'w=1/[\s^2^(Fo^2^)+(0.0685P)^2^+0.5870P] where P=(Fo^2^+2Fc^2^)/3'
_refine_ls_weighting_scheme calc
_refine_ls_wR_factor_gt 0.1256
_refine_ls_wR_factor_ref 0.1364
_reflns_Friedel_coverage 0.000
_reflns_number_gt 3516
_reflns_number_total 4441
_reflns_threshold_expression 'I > 2\s(I)'
_cod_data_source_file d0nj03003a2.cif
_cod_data_source_block nnnn_0m_a
_cod_depositor_comments 'Adding full bibliography for 7060034--7060036.cif.'
_cod_database_code 7060035
_shelx_shelxl_version_number 2018/3
_shelx_space_group_comment
;
The symmetry employed for this shelxl refinement is uniquely defined
by the following loop, which should always be used as a source of
symmetry information in preference to the above space-group names.
They are only intended as comments.
;
_shelx_estimated_absorpt_t_max 0.989
_shelx_estimated_absorpt_t_min 0.894
_olex2_refinement_description
;
1. Fixed Uiso
 At 1.2 times of:
  All C(H) groups, All C(H,H) groups
 At 1.5 times of:
  All C(H,H,H) groups
2. Restrained distances
 C23-C19 \\sim C23A-C19A
 with sigma of 0.04
 N4-C25 \\sim N4A-C25
 with sigma of 0.04
 C17-C18 \\sim C17-C18A
 with sigma of 0.02
 C17-C19 \\sim C17-C19A
 with sigma of 0.04
 C21-N4 \\sim C21A-N4A
 with sigma of 0.04
 C18-C19 \\sim C18A-C19A
 with sigma of 0.02
 C21-C23 \\sim C21A-C23A
 with sigma of 0.02
 N4-C23 \\sim N4A-C23A
 with sigma of 0.02
 N4-C26 \\sim N4A-C26A
 with sigma of 0.02
 C23-C22 \\sim C23A-C22A
 with sigma of 0.02
 C18-C21 \\sim C18A-C21A
 with sigma of 0.04
 C19-C22 \\sim C19A-C22A
 with sigma of 0.02
 C18-C22 \\sim C18A-C22A
 with sigma of 0.04
 C21-C22 \\sim C21A-C22A
 with sigma of 0.04
 N4-C22 \\sim N4A-C22A
 with sigma of 0.04
 N4-C27 \\sim N4A-C27A
 with sigma of 0.04
 C26-C27 \\sim C26A-C27A
 with sigma of 0.02
 C23-C26 \\sim C23A-C26A
 with sigma of 0.04
3. Rigid body (RIGU) restrains
 O3, C22, C19, C18, C27, C21, C24, C20, C26, N4, C23
 with sigma for 1-2 distances of 0.001 and sigma for 1-3 distances of 0.001
 C22A, C19A, C18A, C27A, C21A, C26A, N4A, C23A
 with sigma for 1-2 distances of 0.001 and sigma for 1-3 distances of 0.001
4. Others
 Fixed Sof: H17(0.5) H17A(0.5) C18(0.5) C21(0.5) H21(0.5) N4(0.5) C23(0.5)
 C19(0.5) H19(0.5) C22(0.5) H22(0.5) C26(0.5) H26A(0.5) H26B(0.5) C27(0.5)
 H27A(0.5) H27B(0.5) H27C(0.5) C18A(0.5) C21A(0.5) H21A(0.5) N4A(0.5) C23A(0.5)
 C19A(0.5) H19A(0.5) C22A(0.5) H22A(0.5) C26A(0.5) H26C(0.5) H26D(0.5)
 C27A(0.5) H27D(0.5) H27E(0.5) H27F(0.5)
5.a Secondary CH2 refined with riding coordinates:
 C3(H3A,H3B), C2(H2A,H2B), C24(H24A,H24B), C26(H26A,H26B), C26A(H26C,H26D)
5.b Aromatic/amide H refined with riding coordinates:
 C11(H11), C9(H9), C6(H6), C7(H7), C17(H17), C17(H17A), C21(H21), C19(H19),
 C22(H22), C15(H15), C21A(H21A), C19A(H19A), C22A(H22A)
5.c Idealised Me refined as rotating group:
 C4(H4A,H4B,H4C), C1(H1A,H1B,H1C), C25(H25A,H25B,H25C), C27(H27A,H27B,H27C),
 C27A(H27D,H27E,H27F)
;
_olex2_submission_special_instructions 'No special instructions were received'

loop_
_space_group_symop_operation_xyz
'x, y, z'
'-x, -y, -z'

loop_
_atom_site_label
_atom_site_type_symbol
_atom_site_fract_x
_atom_site_fract_y
_atom_site_fract_z
_atom_site_U_iso_or_equiv
_atom_site_adp_type
_atom_site_occupancy
_atom_site_site_symmetry_order
_atom_site_calc_flag
_atom_site_refinement_flags_posn
_atom_site_refinement_flags_adp
_atom_site_refinement_flags_occupancy
_atom_site_disorder_assembly
_atom_site_disorder_group
S1 S 1.05633(9) 0.81838(8) 0.69433(3) 0.0550(2) Uani 1 1 d . . . . .
O1 O 0.64932(19) 0.35520(16) 0.43412(6) 0.0358(3) Uani 1 1 d . . . . .
O2 O 0.8753(2) 0.59562(18) 0.47475(8) 0.0491(4) Uani 1 1 d . . . . .
N2 N 0.7302(2) 0.58225(19) 0.66600(8) 0.0351(4) Uani 1 1 d . . . . .
N1 N 0.1642(2) -0.1564(2) 0.33011(8) 0.0402(4) Uani 1 1 d . . . . .
N3 N 0.8178(3) 0.7307(2) 0.77768(8) 0.0438(4) Uani 1 1 d . . . . .
O3 O 0.9267(2) 0.8587(3) 0.90295(9) 0.0745(6) Uani 1 1 d . . . . .
C10 C 0.4392(3) 0.2053(2) 0.49974(9) 0.0305(4) Uani 1 1 d . . . . .
C12 C 0.6941(3) 0.4633(2) 0.55093(9) 0.0298(4) Uani 1 1 d . . . . .
C11 C 0.5430(3) 0.3304(2) 0.55493(9) 0.0319(4) Uani 1 1 d . . . . .
H11 H 0.505984 0.320786 0.595495 0.038 Uiso 1 1 calc R U . . .
C8 C 0.4970(3) 0.2200(2) 0.43943(9) 0.0303(4) Uani 1 1 d . . . . .
C5 C 0.2541(3) -0.0378(2) 0.38484(9) 0.0325(4) Uani 1 1 d . . . . .
C14 C 0.8037(3) 0.5893(2) 0.60925(10) 0.0338(4) Uani 1 1 d . . . . .
C9 C 0.2824(3) 0.0641(2) 0.50063(10) 0.0349(5) Uani 1 1 d . . . . .
H9 H 0.239017 0.050207 0.539941 0.042 Uiso 1 1 calc R U . . .
C6 C 0.4105(3) 0.1038(2) 0.38326(9) 0.0340(4) Uani 1 1 d . . . . .
H6 H 0.455240 0.118684 0.344237 0.041 Uiso 1 1 calc R U . . .
C7 C 0.1920(3) -0.0530(2) 0.44611(10) 0.0349(5) Uani 1 1 d . . . . .
H7 H 0.088053 -0.144380 0.448761 0.042 Uiso 1 1 calc R U . . .
C16 C 0.8473(3) 0.6963(2) 0.71400(10) 0.0375(5) Uani 1 1 d . . . . .
C13 C 0.7505(3) 0.4816(2) 0.48726(10) 0.0352(5) Uani 1 1 d . . . . .
C3 C 0.0088(3) -0.3078(2) 0.33267(11) 0.0413(5) Uani 1 1 d . . . . .
H3A H 0.033222 -0.340552 0.376162 0.050 Uiso 1 1 calc R U . . .
H3B H 0.006463 -0.394310 0.299498 0.050 Uiso 1 1 calc R U . . .
C17 C 0.6464(3) 0.6739(3) 0.78731(11) 0.0460(5) Uani 1 1 d D . . . .
H17 H 0.544410 0.623123 0.751198 0.055 Uiso 0.5 1 calc R U P A 1
H17A H 0.552300 0.601317 0.752635 0.055 Uiso 0.5 1 calc R U P B 2
C18 C 0.6128(19) 0.689(2) 0.8538(5) 0.037(3) Uani 0.5 1 d D . P C 1
C2 C 0.2178(3) -0.1367(3) 0.26617(10) 0.0489(6) Uani 1 1 d . . . . .
H2A H 0.250268 -0.022301 0.260232 0.059 Uiso 1 1 calc R U . . .
H2B H 0.109537 -0.201807 0.230743 0.059 Uiso 1 1 calc R U . . .
C21 C 0.709(2) 0.811(3) 0.9693(9) 0.051(4) Uani 0.5 1 d D . P C 1
H21 H 0.808198 0.869535 1.005315 0.061 Uiso 0.5 1 calc R U P C 1
C20 C 0.7432(3) 0.7943(3) 0.90711(11) 0.0479(5) Uani 1 1 d . . . . .
N4 N 0.4800(11) 0.7620(10) 1.0395(4) 0.061(2) Uani 0.5 1 d D . P C 1
C4 C -0.1835(3) -0.2907(3) 0.32030(13) 0.0579(7) Uani 1 1 d . . . . .
H4A H -0.180761 -0.202255 0.351801 0.087 Uiso 1 1 calc R U . . .
H4B H -0.278530 -0.391267 0.325409 0.087 Uiso 1 1 calc R U . . .
H4C H -0.213645 -0.267786 0.275813 0.087 Uiso 1 1 calc R U . . .
C23 C 0.5239(16) 0.7413(18) 0.9791(5) 0.047(3) Uani 0.5 1 d D . P C 1
C19 C 0.4269(16) 0.6208(16) 0.8634(6) 0.048(3) Uani 0.5 1 d D . P C 1
H19 H 0.330704 0.557218 0.827288 0.058 Uiso 0.5 1 calc R U P C 1
C1 C 0.3839(4) -0.1880(4) 0.26034(14) 0.0712(8) Uani 1 1 d . . . . .
H1A H 0.491038 -0.125293 0.295739 0.107 Uiso 1 1 calc R U . . .
H1B H 0.416765 -0.168638 0.218116 0.107 Uiso 1 1 calc R U . . .
H1C H 0.350021 -0.302890 0.263446 0.107 Uiso 1 1 calc R U . . .
C24 C 0.6109(4) 0.9029(4) 1.09196(13) 0.0709(8) Uani 1 1 d . . . C 1
H24A H 0.691397 0.989919 1.072434 0.085 Uiso 1 1 calc R U . C 1
H24B H 0.540290 0.947478 1.117965 0.085 Uiso 1 1 calc R U . C 1
C22 C 0.3811(16) 0.6433(17) 0.9231(5) 0.055(3) Uani 0.5 1 d D . P C 1
H22 H 0.255967 0.594512 0.927391 0.066 Uiso 0.5 1 calc R U P C 1
C25 C 0.7226(6) 0.8241(5) 1.13257(17) 0.0978(11) Uani 1 1 d . . . C 1
H25A H 0.797103 0.787662 1.106353 0.147 Uiso 1 1 calc R U . C 1
H25B H 0.638146 0.731465 1.147327 0.147 Uiso 1 1 calc R U . C 1
H25C H 0.805677 0.901622 1.170623 0.147 Uiso 1 1 calc R U . C 1
C15 C 0.9779(3) 0.7109(2) 0.61491(10) 0.0322(4) Uani 1 1 d . . . . .
H15 H 1.043581 0.731799 0.580758 0.039 Uiso 1 1 calc R U . . .
C26 C 0.3047(8) 0.6550(9) 1.0555(3) 0.0593(12) Uani 0.5 1 d D . P C 1
H26A H 0.334766 0.629619 1.100106 0.071 Uiso 0.5 1 calc R U P C 1
H26B H 0.255389 0.552460 1.024717 0.071 Uiso 0.5 1 calc R U P C 1
C27 C 0.1508(9) 0.7284(9) 1.0522(4) 0.0806(18) Uani 0.5 1 d D . P C 1
H27A H 0.111500 0.744495 1.007224 0.121 Uiso 0.5 1 calc R U P C 1
H27B H 0.199707 0.832114 1.081189 0.121 Uiso 0.5 1 calc R U P C 1
H27C H 0.043624 0.654925 1.066052 0.121 Uiso 0.5 1 calc R U P C 1
C18A C 0.5904(18) 0.714(2) 0.8472(5) 0.035(3) Uani 0.5 1 d D . P C 2
C21A C 0.688(2) 0.830(3) 0.9658(8) 0.045(3) Uani 0.5 1 d D . P C 2
H21A H 0.781838 0.895786 1.002216 0.054 Uiso 0.5 1 calc R U P C 2
N4A N 0.4551(10) 0.8140(9) 1.0317(4) 0.0558(18) Uani 0.5 1 d D . P C 2
C23A C 0.4986(17) 0.7732(19) 0.9727(5) 0.046(2) Uani 0.5 1 d D . P C 2
C19A C 0.4035(16) 0.6579(16) 0.8564(6) 0.047(2) Uani 0.5 1 d D . P C 2
H19A H 0.305864 0.600385 0.819746 0.056 Uiso 0.5 1 calc R U P C 2
C22A C 0.3565(18) 0.6824(17) 0.9156(5) 0.055(3) Uani 0.5 1 d D . P C 2
H22A H 0.229844 0.639246 0.918889 0.066 Uiso 0.5 1 calc R U P C 2
C26A C 0.2621(10) 0.7579(9) 1.0427(3) 0.0717(16) Uani 0.5 1 d D . P C 2
H26C H 0.174068 0.748391 1.001184 0.086 Uiso 0.5 1 calc R U P C 2
H26D H 0.251069 0.839750 1.074894 0.086 Uiso 0.5 1 calc R U P C 2
C27A C 0.2066(13) 0.5965(9) 1.0675(4) 0.108(3) Uani 0.5 1 d D . P C 2
H27D H 0.211862 0.513754 1.035090 0.162 Uiso 0.5 1 calc R U P C 2
H27E H 0.079321 0.566874 1.074679 0.162 Uiso 0.5 1 calc R U P C 2
H27F H 0.292786 0.605000 1.108783 0.162 Uiso 0.5 1 calc R U P C 2
H3 H 0.934(4) 0.816(4) 0.8496(16) 0.092(10) Uiso 1 1 d . . . . .

loop_
_atom_site_aniso_label
_atom_site_aniso_U_11
_atom_site_aniso_U_22
_atom_site_aniso_U_33
_atom_site_aniso_U_23
_atom_site_aniso_U_13
_atom_site_aniso_U_12
S1 0.0473(4) 0.0542(4) 0.0493(4) -0.0060(3) 0.0119(3) 0.0031(3)
O1 0.0356(8) 0.0396(8) 0.0318(7) 0.0061(6) 0.0149(6) 0.0090(6)
O2 0.0511(9) 0.0449(9) 0.0467(9) 0.0090(7) 0.0214(7) 0.0057(7)
N2 0.0414(10) 0.0351(9) 0.0309(9) 0.0052(7) 0.0098(7) 0.0155(8)
N1 0.0408(10) 0.0421(10) 0.0338(9) -0.0007(8) 0.0123(8) 0.0096(8)
N3 0.0506(11) 0.0432(10) 0.0327(9) 0.0001(8) 0.0084(8) 0.0124(9)
O3 0.0470(9) 0.1120(16) 0.0418(10) -0.0133(10) 0.0133(8) 0.0043(9)
C10 0.0302(10) 0.0365(10) 0.0302(10) 0.0080(8) 0.0105(8) 0.0161(8)
C12 0.0303(10) 0.0339(10) 0.0293(10) 0.0064(8) 0.0085(8) 0.0156(8)
C11 0.0345(10) 0.0389(11) 0.0272(10) 0.0077(8) 0.0123(8) 0.0163(9)
C8 0.0276(10) 0.0334(10) 0.0344(10) 0.0089(8) 0.0108(8) 0.0137(8)
C5 0.0323(10) 0.0366(10) 0.0328(10) 0.0046(8) 0.0079(8) 0.0175(9)
C14 0.0411(11) 0.0351(10) 0.0331(10) 0.0081(8) 0.0116(9) 0.0212(9)
C9 0.0357(11) 0.0409(11) 0.0318(10) 0.0082(9) 0.0150(8) 0.0140(9)
C6 0.0366(11) 0.0407(11) 0.0296(10) 0.0065(8) 0.0134(8) 0.0169(9)
C7 0.0335(10) 0.0349(10) 0.0379(11) 0.0077(9) 0.0135(9) 0.0108(9)
C16 0.0424(12) 0.0359(11) 0.0333(11) 0.0030(9) 0.0064(9) 0.0145(9)
C13 0.0345(11) 0.0377(11) 0.0367(11) 0.0073(9) 0.0124(9) 0.0145(9)
C3 0.0466(12) 0.0347(11) 0.0383(11) -0.0014(9) 0.0068(9) 0.0121(9)
C17 0.0535(14) 0.0400(12) 0.0338(11) -0.0026(9) 0.0050(10) 0.0078(10)
C18 0.046(2) 0.031(5) 0.035(3) 0.009(2) 0.0074(19) 0.017(3)
C2 0.0602(15) 0.0491(13) 0.0316(11) 0.0025(10) 0.0093(10) 0.0138(11)
C21 0.044(3) 0.064(9) 0.037(2) 0.002(3) 0.009(2) 0.010(4)
C20 0.0477(11) 0.0516(13) 0.0370(11) 0.0027(9) 0.0102(9) 0.0092(10)
N4 0.055(3) 0.083(4) 0.039(2) 0.006(2) 0.018(2) 0.014(2)
C4 0.0426(13) 0.0687(16) 0.0536(15) 0.0063(12) 0.0063(11) 0.0121(12)
C23 0.046(3) 0.054(6) 0.036(2) 0.006(3) 0.011(2) 0.012(3)
C19 0.046(3) 0.045(6) 0.040(3) -0.005(3) 0.005(2) 0.006(3)
C1 0.089(2) 0.0771(19) 0.0648(17) 0.0120(14) 0.0443(16) 0.0379(17)
C24 0.0661(17) 0.092(2) 0.0453(14) -0.0013(13) 0.0210(13) 0.0158(15)
C22 0.043(3) 0.062(7) 0.045(3) 0.000(3) 0.013(2) 0.001(3)
C25 0.113(3) 0.115(3) 0.070(2) 0.025(2) 0.033(2) 0.038(2)
C15 0.0285(10) 0.0319(10) 0.0333(10) 0.0003(8) 0.0105(8) 0.0065(8)
C26 0.065(3) 0.064(3) 0.048(3) 0.006(3) 0.027(2) 0.015(2)
C27 0.057(3) 0.082(4) 0.100(5) 0.013(4) 0.028(3) 0.017(3)
C18A 0.048(3) 0.027(5) 0.029(3) 0.005(3) 0.002(2) 0.016(3)
C21A 0.051(3) 0.050(5) 0.029(3) -0.003(3) 0.007(3) 0.015(3)
N4A 0.055(3) 0.069(4) 0.041(2) 0.004(3) 0.016(2) 0.016(3)
C23A 0.052(3) 0.047(5) 0.039(2) 0.009(3) 0.012(2) 0.016(3)
C19A 0.047(3) 0.043(5) 0.041(3) 0.002(3) 0.002(2) 0.011(3)
C22A 0.050(3) 0.058(6) 0.047(3) 0.002(3) 0.011(2) 0.009(3)
C26A 0.061(3) 0.091(4) 0.060(3) 0.009(3) 0.027(3) 0.018(3)
C27A 0.092(5) 0.099(5) 0.102(6) 0.027(4) 0.020(5) -0.006(4)

loop_
_atom_type_symbol
_atom_type_description
_atom_type_scat_dispersion_real
_atom_type_scat_dispersion_imag
_atom_type_scat_source
C C 0.0033 0.0016 'International Tables Vol C Tables 4.2.6.8 and 6.1.1.4'
H H 0.0000 0.0000 'International Tables Vol C Tables 4.2.6.8 and 6.1.1.4'
N N 0.0061 0.0033 'International Tables Vol C Tables 4.2.6.8 and 6.1.1.4'
O O 0.0106 0.0060 'International Tables Vol C Tables 4.2.6.8 and 6.1.1.4'
S S 0.1246 0.1234 'International Tables Vol C Tables 4.2.6.8 and 6.1.1.4'

loop_
_geom_angle_atom_site_label_1
_geom_angle_atom_site_label_2
_geom_angle_atom_site_label_3
_geom_angle
_geom_angle_site_symmetry_1
_geom_angle_site_symmetry_3
_geom_angle_publ_flag
C15 S1 C16 89.22(9) . . ?
C8 O1 C13 122.61(14) . . ?
C16 N2 C14 110.26(17) . . ?
C5 N1 C3 121.87(16) . . ?
C5 N1 C2 121.34(17) . . ?
C2 N1 C3 116.78(17) . . ?
C17 N3 C16 118.60(18) . . ?
C20 O3 H3 106.9(16) . . ?
C8 C10 C11 118.28(17) . . ?
C8 C10 C9 116.29(17) . . ?
C9 C10 C11 125.41(17) . . ?
C11 C12 C14 121.76(17) . . ?
C11 C12 C13 119.20(17) . . ?
C13 C12 C14 119.04(17) . . ?
C10 C11 H11 118.7 . . ?
C12 C11 C10 122.55(17) . . ?
C12 C11 H11 118.7 . . ?
O1 C8 C10 120.08(17) . . ?
C6 C8 O1 116.65(16) . . ?
C6 C8 C10 123.27(18) . . ?
N1 C5 C6 121.77(17) . . ?
N1 C5 C7 120.96(17) . . ?
C6 C5 C7 117.27(17) . . ?
N2 C14 C12 117.57(17) . . ?
C15 C14 N2 115.41(18) . . ?
C15 C14 C12 126.95(17) . . ?
C10 C9 H9 118.8 . . ?
C7 C9 C10 122.30(18) . . ?
C7 C9 H9 118.8 . . ?
C8 C6 C5 119.93(17) . . ?
C8 C6 H6 120.0 . . ?
C5 C6 H6 120.0 . . ?
C5 C7 H7 119.5 . . ?
C9 C7 C5 120.92(18) . . ?
C9 C7 H7 119.5 . . ?
N2 C16 S1 115.25(15) . . ?
N2 C16 N3 126.45(19) . . ?
N3 C16 S1 118.28(15) . . ?
O1 C13 C12 117.21(16) . . ?
O2 C13 O1 115.48(17) . . ?
O2 C13 C12 127.30(19) . . ?
N1 C3 H3A 108.9 . . ?
N1 C3 H3B 108.9 . . ?
N1 C3 C4 113.15(18) . . ?
H3A C3 H3B 107.8 . . ?
C4 C3 H3A 108.9 . . ?
C4 C3 H3B 108.9 . . ?
N3 C17 H17 119.9 . . ?
N3 C17 H17A 117.5 . . ?
N3 C17 C18 120.3(6) . . ?
N3 C17 C18A 125.1(6) . . ?
C18 C17 H17 119.9 . . ?
C18A C17 H17A 117.5 . . ?
C20 C18 C17 123.9(10) . . ?
C20 C18 C19 115.4(8) . . ?
C19 C18 C17 119.4(10) . . ?
N1 C2 H2A 109.0 . . ?
N1 C2 H2B 109.0 . . ?
N1 C2 C1 112.7(2) . . ?
H2A C2 H2B 107.8 . . ?
C1 C2 H2A 109.0 . . ?
C1 C2 H2B 109.0 . . ?
C20 C21 H21 120.0 . . ?
C20 C21 C23 120.1(11) . . ?
C23 C21 H21 120.0 . . ?
O3 C20 C18 119.0(5) . . ?
O3 C20 C21 115.9(7) . . ?
O3 C20 C18A 121.3(4) . . ?
O3 C20 C21A 120.3(6) . . ?
C21 C20 C18 123.6(9) . . ?
C21A C20 C18A 117.1(8) . . ?
C23 N4 C24 119.7(7) . . ?
C23 N4 C26 122.7(8) . . ?
C26 N4 C24 117.6(6) . . ?
C3 C4 H4A 109.5 . . ?
C3 C4 H4B 109.5 . . ?
C3 C4 H4C 109.5 . . ?
H4A C4 H4B 109.5 . . ?
H4A C4 H4C 109.5 . . ?
H4B C4 H4C 109.5 . . ?
C21 C23 C22 117.1(8) . . ?
N4 C23 C21 122.4(9) . . ?
N4 C23 C22 120.5(8) . . ?
C18 C19 H19 118.6 . . ?
C22 C19 C18 122.8(10) . . ?
C22 C19 H19 118.6 . . ?
C2 C1 H1A 109.5 . . ?
C2 C1 H1B 109.5 . . ?
C2 C1 H1C 109.5 . . ?
H1A C1 H1B 109.5 . . ?
H1A C1 H1C 109.5 . . ?
H1B C1 H1C 109.5 . . ?
N4 C24 H24A 111.4 . . ?
N4 C24 H24B 111.4 . . ?
H24A C24 H24B 109.3 . . ?
C25 C24 N4 101.8(4) . . ?
C25 C24 H24A 111.4 . . ?
C25 C24 H24B 111.4 . . ?
C23 C22 H22 119.9 . . ?
C19 C22 C23 120.1(9) . . ?
C19 C22 H22 119.9 . . ?
C24 C25 H25A 109.5 . . ?
C24 C25 H25B 109.5 . . ?
C24 C25 H25C 109.5 . . ?
H25A C25 H25B 109.5 . . ?
H25A C25 H25C 109.5 . . ?
H25B C25 H25C 109.5 . . ?
S1 C15 H15 125.1 . . ?
C14 C15 S1 109.84(14) . . ?
C14 C15 H15 125.1 . . ?
N4 C26 H26A 108.8 . . ?
N4 C26 H26B 108.8 . . ?
N4 C26 C27 114.0(7) . . ?
H26A C26 H26B 107.6 . . ?
C27 C26 H26A 108.8 . . ?
C27 C26 H26B 108.8 . . ?
C26 C27 H27A 109.5 . . ?
C26 C27 H27B 109.5 . . ?
C26 C27 H27C 109.5 . . ?
H27A C27 H27B 109.5 . . ?
H27A C27 H27C 109.5 . . ?
H27B C27 H27C 109.5 . . ?
C17 C18A C20 117.2(8) . . ?
C19A C18A C17 124.9(9) . . ?
C19A C18A C20 116.9(7) . . ?
C20 C21A H21A 118.3 . . ?
C20 C21A C23A 123.3(10) . . ?
C23A C21A H21A 118.3 . . ?
C23A N4A C26A 123.1(8) . . ?
C21A C23A C22A 117.5(8) . . ?
N4A C23A C21A 120.1(9) . . ?
N4A C23A C22A 122.2(9) . . ?
C18A C19A H19A 118.1 . . ?
C22A C19A C18A 123.8(10) . . ?
C22A C19A H19A 118.1 . . ?
C23A C22A H22A 119.7 . . ?
C19A C22A C23A 120.6(9) . . ?
C19A C22A H22A 119.7 . . ?
N4A C26A H26C 108.9 . . ?
N4A C26A H26D 108.9 . . ?
N4A C26A C27A 113.2(8) . . ?
H26C C26A H26D 107.8 . . ?
C27A C26A H26C 108.9 . . ?
C27A C26A H26D 108.9 . . ?
C26A C27A H27D 109.5 . . ?
C26A C27A H27E 109.5 . . ?
C26A C27A H27F 109.5 . . ?
H27D C27A H27E 109.5 . . ?
H27D C27A H27F 109.5 . . ?
H27E C27A H27F 109.5 . . ?

loop_
_geom_bond_atom_site_label_1
_geom_bond_atom_site_label_2
_geom_bond_distance
_geom_bond_site_symmetry_2
_geom_bond_publ_flag
S1 C16 1.732(2) . ?
S1 C15 1.7138(19) . ?
O1 C8 1.378(2) . ?
O1 C13 1.393(2) . ?
O2 C13 1.206(2) . ?
N2 C14 1.381(2) . ?
N2 C16 1.301(3) . ?
N1 C5 1.367(2) . ?
N1 C3 1.461(3) . ?
N1 C2 1.454(3) . ?
N3 C16 1.396(3) . ?
N3 C17 1.292(3) . ?
O3 C20 1.345(3) . ?
O3 H3 1.15(3) . ?
C10 C11 1.416(3) . ?
C10 C8 1.392(3) . ?
C10 C9 1.404(3) . ?
C12 C11 1.354(3) . ?
C12 C14 1.469(3) . ?
C12 C13 1.456(3) . ?
C11 H11 0.9300 . ?
C8 C6 1.374(3) . ?
C5 C6 1.408(3) . ?
C5 C7 1.426(3) . ?
C14 C15 1.372(3) . ?
C9 H9 0.9300 . ?
C9 C7 1.358(3) . ?
C6 H6 0.9300 . ?
C7 H7 0.9300 . ?
C3 H3A 0.9700 . ?
C3 H3B 0.9700 . ?
C3 C4 1.508(3) . ?
C17 H17 0.9300 . ?
C17 H17A 0.9300 . ?
C17 C18 1.441(9) . ?
C17 C18A 1.430(9) . ?
C18 C20 1.368(13) . ?
C18 C19 1.401(9) . ?
C2 H2A 0.9700 . ?
C2 H2B 0.9700 . ?
C2 C1 1.504(4) . ?
C21 H21 0.9300 . ?
C21 C20 1.360(14) . ?
C21 C23 1.395(9) . ?
C20 C18A 1.474(12) . ?
C20 C21A 1.396(12) . ?
N4 C23 1.359(8) . ?
N4 C24 1.499(9) . ?
N4 C26 1.462(8) . ?
C4 H4A 0.9600 . ?
C4 H4B 0.9600 . ?
C4 H4C 0.9600 . ?
C23 C22 1.420(8) . ?
C19 H19 0.9300 . ?
C19 C22 1.353(8) . ?
C1 H1A 0.9600 . ?
C1 H1B 0.9600 . ?
C1 H1C 0.9600 . ?
C24 H24A 0.9700 . ?
C24 H24B 0.9700 . ?
C24 C25 1.467(5) . ?
C22 H22 0.9300 . ?
C25 H25A 0.9600 . ?
C25 H25B 0.9600 . ?
C25 H25C 0.9600 . ?
C15 H15 0.9300 . ?
C26 H26A 0.9700 . ?
C26 H26B 0.9700 . ?
C26 C27 1.515(8) . ?
C27 H27A 0.9600 . ?
C27 H27B 0.9600 . ?
C27 H27C 0.9600 . ?
C18A C19A 1.398(8) . ?
C21A H21A 0.9300 . ?
C21A C23A 1.401(9) . ?
N4A C23A 1.367(8) . ?
N4A C26A 1.454(8) . ?
C23A C22A 1.415(9) . ?
C19A H19A 0.9300 . ?
C19A C22A 1.351(8) . ?
C22A H22A 0.9300 . ?
C26A H26C 0.9700 . ?
C26A H26D 0.9700 . ?
C26A C27A 1.492(9) . ?
C27A H27D 0.9600 . ?
C27A H27E 0.9600 . ?
C27A H27F 0.9600 . ?
